data_9011035
loop_
_publ_author_name
'Takeuchi, Y.'
'Donnay, G.'

_publ_section_title
;
 The crystal structure of hexagonal CaAl2Si2O8
;
_journal_name_full 'Acta Crystallographica'
_journal_page_first 465
_journal_page_last 470
_journal_paper_doi 10.1107/S0365110X59001396
_journal_volume 12
_journal_year 1959
_chemical_formula_sum 'Al2 Ca O8 Si2'
_chemical_name_mineral Dmisteinbergite
_space_group_IT_number 193
_symmetry_space_group_name_Hall '-P 6c 2'
_symmetry_space_group_name_H-M 'P 63/m c m'
_cell_angle_alpha 90
_cell_angle_beta 90
_cell_angle_gamma 120
_cell_length_a 5.10
_cell_length_b 5.10
_cell_length_c 14.72
_cell_formula_units_Z 2
_cell_volume 331.573
_database_code_amcsd 0009229
_exptl_crystal_density_diffrn 2.787
_cod_original_formula_sum 'Ca (Al2 Si2) O8'
_cod_database_code 9011035

loop_
_space_group_symop_operation_xyz
x,y,z
-x,-x+y,z
x,x-y,-z
-x+y,-x,1/2-z
x-y,x,1/2+z
-y,-x,1/2+z
y,x,1/2-z
y,-x+y,-z
-y,x-y,z
x-y,-y,z
-x+y,y,-z
x,y,1/2-z
-x,-y,1/2+z
x,x-y,1/2+z
-x,-x+y,1/2-z
x-y,x,-z
-x+y,-x,z
y,x,z
-y,-x,-z
-y,x-y,1/2-z
y,-x+y,1/2+z
-x+y,y,1/2+z
x-y,-y,1/2-z
-x,-y,-z

loop_
_atom_site_label
_atom_site_fract_x
_atom_site_fract_y
_atom_site_fract_z
_atom_site_occupancy
Ca 0.00000 0.00000 0.00000 1.00000
Al 0.33333 0.66667 0.13750 0.50000
Si 0.33333 0.66667 0.13750 0.50000
O1 0.33333 0.66667 0.25000 1.00000
O2 0.37000 0.00000 0.10000 1.00000

loop_
_cod_related_entry_id
_cod_related_entry_database
_cod_related_entry_code
1 AMCSD 0009229
